data_7202408
loop_
_publ_author_name
'Lemmerer, Andreas'
'Bourne, Susan A.'
'Fernandes, Manuel A.'

_publ_section_title
;
 Disruption of a robust supramolecular heterosynthon in achiral
 benzylammonium and (pyridylmethyl)ammonium m-iodobenzoate salts
;
_journal_issue 12
_journal_name_full CrystEngComm
_journal_page_first 1750
_journal_paper_doi 10.1039/b811789f
_journal_volume 10
_journal_year 2008
_chemical_formula_moiety 'C6 H9 N2, C7 H5 I O2, C7 H4 I O2'
_chemical_formula_sum 'C20 H18 I2 N2 O4'
_chemical_formula_weight 604.16
_chemical_name_common (m-iodobenzoic)(((4-pyridylamethl)ammonium)(m-iodobenzoate)
_chemical_name_systematic
;
(m-iodobenzoic)(((4-pyridylamethl)ammonium)(m-iodobenzoate)
;
_space_group_IT_number 15
_symmetry_cell_setting monoclinic
_symmetry_space_group_name_Hall '-C 2yc'
_symmetry_space_group_name_H-M 'C 1 2/c 1'
_atom_sites_solution_hydrogens geom
_atom_sites_solution_primary direct
_atom_sites_solution_secondary difmap
_audit_conform_dict_location ftp://ftp.iucr.org/pub/cif_core.dic
_audit_conform_dict_name cif_core.dic
_audit_conform_dict_version 2.3
_audit_creation_date 2008-06-29T12:41:36-00:00
_audit_creation_method 'WinGX routine CIF_UPDATE'
_cell_angle_alpha 90
_cell_angle_beta 114.77(3)
_cell_angle_gamma 90
_cell_formula_units_Z 8
_cell_length_a 34.329(7)
_cell_length_b 6.2971(13)
_cell_length_c 21.548(4)
_cell_measurement_reflns_used 27872
_cell_measurement_temperature 173(2)
_cell_measurement_theta_max 28.28
_cell_measurement_theta_min 0.41
_cell_volume 4229.5(18)
_computing_cell_refinement 'DENZO-SMN (Otwinowski & Minor, 1997)'
_computing_data_collection 'COLLECT (Nonius, 2000)'
_computing_data_reduction DENZO-SMN
_computing_molecular_graphics
;
Ortep-3 for Windows (Farrugia, 1997) and DIAMOND (Brandenburg, 1999)
;
_computing_publication_material
;
WinGX publication routines (Farrugia, 1999) and PLATON (Spek, 2002)
;
_computing_structure_refinement 'SHELXL-97 (Sheldrick, 1997)'
_computing_structure_solution 'SHELXS-97 (Sheldrick, 1997)'
_diffrn_ambient_temperature 173(2)
_diffrn_measured_fraction_theta_full 0.998
_diffrn_measured_fraction_theta_max 0.998
_diffrn_measurement_device_type 'Nonius KappaCCD area-detector'
_diffrn_measurement_method '1.7\% \p and \w scans'
_diffrn_radiation_monochromator graphite
_diffrn_radiation_type MoK\a
_diffrn_radiation_wavelength 0.71073
_diffrn_reflns_av_R_equivalents 0.0809
_diffrn_reflns_av_unetI/netI 0.0412
_diffrn_reflns_limit_h_max 41
_diffrn_reflns_limit_h_min -39
_diffrn_reflns_limit_k_max 7
_diffrn_reflns_limit_k_min -7
_diffrn_reflns_limit_l_max 26
_diffrn_reflns_limit_l_min -26
_diffrn_reflns_number 22957
_diffrn_reflns_theta_full 25.5
_diffrn_reflns_theta_max 25.5
_diffrn_reflns_theta_min 3.38
_diffrn_standards_number 0
_exptl_absorpt_coefficient_mu 3.002
_exptl_absorpt_correction_T_max 0.7414
_exptl_absorpt_correction_T_min 0.3094
_exptl_absorpt_correction_type integration
_exptl_absorpt_process_details 'Bruker XPREP (Bruker, 1999)'
_exptl_crystal_colour colourless
_exptl_crystal_density_diffrn 1.898
_exptl_crystal_density_method 'not measured'
_exptl_crystal_description block
_exptl_crystal_F_000 2320
_exptl_crystal_size_max 0.53
_exptl_crystal_size_mid 0.15
_exptl_crystal_size_min 0.11
_refine_diff_density_max 0.505
_refine_diff_density_min -0.991
_refine_diff_density_rms 0.102
_refine_ls_extinction_method none
_refine_ls_goodness_of_fit_ref 1.038
_refine_ls_hydrogen_treatment mixed
_refine_ls_matrix_type full
_refine_ls_number_parameters 265
_refine_ls_number_reflns 3932
_refine_ls_number_restraints 0
_refine_ls_restrained_S_all 1.038
_refine_ls_R_factor_all 0.0371
_refine_ls_R_factor_gt 0.0285
_refine_ls_shift/su_max 0.001
_refine_ls_shift/su_mean 0
_refine_ls_structure_factor_coef Fsqd
_refine_ls_weighting_details 'calc w=1/[\s^2^(Fo^2^)+(0.0338P)^2^+4.9643P] where P=(Fo^2^+2Fc^2^)/3'
_refine_ls_weighting_scheme calc
_refine_ls_wR_factor_gt 0.0673
_refine_ls_wR_factor_ref 0.0717
_reflns_number_gt 3357
_reflns_number_total 3932
_reflns_threshold_expression >2sigma(I)
_cod_data_source_file b811789f.txt
_cod_data_source_block 5_CSD_DEP_689524
_cod_depositor_comments
;
The following automatic conversions were performed:
'_symmetry_cell_setting' value 'Monoclinic' changed to 'monoclinic'
according to '/home/saulius/struct/CIF-dictionaries/cif_core.dic'
dictionary named 'cif_core.dic' version 2.4.1 from 2010-06-29.

Automatic conversion script
Id: cif_fix_enum 1527 2010-12-29 10:47:43Z saulius 
;
_cod_original_cell_volume 4229.6(18)
_cod_original_sg_symbol_H-M C2/c
_cod_database_code 7202408

loop_
_symmetry_equiv_pos_as_xyz
'x, y, z'
'-x, y, -z+1/2'
'x+1/2, y+1/2, z'
'-x+1/2, y+1/2, -z+1/2'
'-x, -y, -z'
'x, -y, z-1/2'
'-x+1/2, -y+1/2, -z'
'x+1/2, -y+1/2, z-1/2'

loop_
_atom_site_label
_atom_site_type_symbol
_atom_site_fract_x
_atom_site_fract_y
_atom_site_fract_z
_atom_site_U_iso_or_equiv
_atom_site_adp_type
_atom_site_occupancy
_atom_site_symmetry_multiplicity
_atom_site_calc_flag
_atom_site_refinement_flags
_atom_site_disorder_assembly
_atom_site_disorder_group
C1A C 0.36207(9) 0.0562(5) 0.23231(15) 0.0237(6) Uani 1 1 d . . .
C2A C 0.38212(10) 0.1910(5) 0.20341(18) 0.0267(7) Uani 1 1 d . . .
H2A H 0.3715 0.3307 0.1901 0.032 Uiso 1 1 calc R . .
C3A C 0.41742(10) 0.1220(5) 0.19412(17) 0.0260(7) Uani 1 1 d . . .
C4A C 0.43341(10) -0.0817(5) 0.21337(17) 0.0306(7) Uani 1 1 d . . .
H6A H 0.4575 -0.1297 0.2063 0.037 Uiso 1 1 calc R . .
C5A C 0.41390(11) -0.2133(5) 0.24288(19) 0.0324(8) Uani 1 1 d . . .
H5A H 0.425 -0.352 0.2569 0.039 Uiso 1 1 calc R . .
C6A C 0.37853(11) -0.1469(5) 0.25244(17) 0.0275(7) Uani 1 1 d . . .
H4A H 0.3654 -0.2398 0.2728 0.033 Uiso 1 1 calc R . .
C7A C 0.32367(10) 0.1356(5) 0.24159(17) 0.0271(7) Uani 1 1 d . . .
O1A O 0.31151(9) 0.3208(4) 0.22346(16) 0.0459(7) Uani 1 1 d . . .
O2A O 0.30528(7) 0.0106(4) 0.26666(13) 0.0344(5) Uani 1 1 d . . .
I1A I 0.445605(8) 0.32909(4) 0.147958(14) 0.03837(9) Uani 1 1 d . . .
C1B C 0.10805(10) 0.8542(5) 0.56509(17) 0.0267(7) Uani 1 1 d . . .
C2B C 0.07083(10) 0.7526(5) 0.56057(16) 0.0241(6) Uani 1 1 d . . .
H2B H 0.0642 0.6128 0.5427 0.029 Uiso 1 1 calc R . .
C3B C 0.04384(10) 0.8599(5) 0.58269(17) 0.0260(7) Uani 1 1 d . . .
C4B C 0.05260(10) 1.0653(5) 0.60804(16) 0.0295(7) Uani 1 1 d . . .
H4B H 0.0335 1.1373 0.6225 0.035 Uiso 1 1 calc R . .
C5B C 0.08955(11) 1.1637(5) 0.61188(19) 0.0333(8) Uani 1 1 d . . .
H5B H 0.096 1.3043 0.6291 0.04 Uiso 1 1 calc R . .
C6B C 0.11722(10) 1.0578(5) 0.59069(17) 0.0317(7) Uani 1 1 d . . .
H6B H 0.1427 1.1259 0.5938 0.038 Uiso 1 1 calc R . .
C7B C 0.13848(11) 0.7435(6) 0.54235(19) 0.0325(8) Uani 1 1 d . . .
O1B O 0.12562(7) 0.5539(4) 0.51596(13) 0.0358(6) Uani 1 1 d . . .
O2B O 0.17157(9) 0.8250(4) 0.54677(17) 0.0521(8) Uani 1 1 d . . .
I1B I -0.011131(7) 0.70284(4) 0.578696(13) 0.03688(9) Uani 1 1 d . . .
H1 H 0.1429(13) 0.496(7) 0.497(2) 0.055 Uiso 1 1 d . . .
C8 C 0.23030(10) 0.2760(5) 0.40042(17) 0.0281(7) Uani 1 1 d . . .
C9 C 0.19951(11) 0.1390(5) 0.40309(19) 0.0328(8) Uani 1 1 d . . .
H9 H 0.197 -0.0016 0.3858 0.039 Uiso 1 1 calc R . .
C10 C 0.17239(11) 0.2110(6) 0.43143(19) 0.0328(8) Uani 1 1 d . . .
H10 H 0.1512 0.1167 0.4328 0.039 Uiso 1 1 calc R . .
N4 N 0.17459(8) 0.4052(4) 0.45674(14) 0.0291(6) Uani 1 1 d . . .
C12 C 0.20409(10) 0.5374(5) 0.45277(17) 0.0318(7) Uani 1 1 d . . .
H12 H 0.2056 0.6781 0.4695 0.038 Uiso 1 1 calc R . .
C13 C 0.23249(11) 0.4783(5) 0.42536(17) 0.0328(8) Uani 1 1 d . . .
H13 H 0.2531 0.5761 0.4239 0.039 Uiso 1 1 calc R . .
C14 C 0.26226(11) 0.2045(6) 0.3726(2) 0.0391(9) Uani 1 1 d . . .
H14A H 0.2838 0.3179 0.3805 0.047 Uiso 1 1 calc R . .
H14B H 0.2775 0.0765 0.3978 0.047 Uiso 1 1 calc R . .
N1 N 0.24117(10) 0.1555(5) 0.29866(15) 0.0273(6) Uani 1 1 d . . .
H1A H 0.2587(13) 0.122(6) 0.284(2) 0.041 Uiso 1 1 d . . .
H1B H 0.2232(12) 0.266(7) 0.273(2) 0.041 Uiso 1 1 d . . .
H1C H 0.2221(12) 0.029(6) 0.2893(18) 0.041 Uiso 1 1 d . . .

loop_
_atom_site_aniso_label
_atom_site_aniso_U_11
_atom_site_aniso_U_22
_atom_site_aniso_U_33
_atom_site_aniso_U_23
_atom_site_aniso_U_13
_atom_site_aniso_U_12
C1A 0.0210(15) 0.0309(16) 0.0221(16) -0.0030(13) 0.0120(14) -0.0006(13)
C2A 0.0244(17) 0.0283(16) 0.0316(19) 0.0001(13) 0.0159(15) 0.0017(12)
C3A 0.0215(16) 0.0325(16) 0.0278(18) -0.0013(14) 0.0139(15) -0.0028(13)
C4A 0.0245(17) 0.0418(19) 0.0319(19) -0.0001(15) 0.0180(16) 0.0069(14)
C5A 0.0313(19) 0.0333(17) 0.036(2) 0.0034(15) 0.0175(17) 0.0095(14)
C6A 0.0301(17) 0.0295(16) 0.0273(18) 0.0003(13) 0.0165(16) -0.0016(13)
C7A 0.0241(16) 0.0320(17) 0.0293(19) -0.0045(14) 0.0153(15) -0.0020(14)
O1A 0.0453(16) 0.0383(14) 0.074(2) 0.0148(13) 0.0450(16) 0.0154(11)
O2A 0.0358(13) 0.0356(12) 0.0475(15) -0.0046(11) 0.0328(13) -0.0027(10)
I1A 0.03481(15) 0.04303(15) 0.05267(18) 0.00296(10) 0.03347(13) -0.00072(9)
C1B 0.0218(16) 0.0332(17) 0.0287(18) 0.0005(14) 0.0140(15) -0.0017(13)
C2B 0.0221(15) 0.0258(15) 0.0253(17) -0.0023(13) 0.0109(14) -0.0024(12)
C3B 0.0229(16) 0.0316(16) 0.0280(18) 0.0001(14) 0.0153(15) -0.0025(13)
C4B 0.0292(17) 0.0378(18) 0.0228(17) -0.0057(14) 0.0121(15) 0.0031(14)
C5B 0.0327(19) 0.0305(17) 0.036(2) -0.0072(15) 0.0142(17) -0.0036(14)
C6B 0.0242(16) 0.0365(18) 0.036(2) -0.0038(15) 0.0144(16) -0.0090(14)
C7B 0.0270(18) 0.0393(19) 0.037(2) -0.0012(16) 0.0195(17) -0.0031(15)
O1B 0.0329(13) 0.0342(13) 0.0548(16) -0.0090(12) 0.0325(13) -0.0041(10)
O2B 0.0350(15) 0.0586(17) 0.081(2) -0.0211(15) 0.0429(16) -0.0174(12)
I1B 0.02804(14) 0.04956(16) 0.04314(16) -0.01163(11) 0.02484(12) -0.01133(10)
C8 0.0191(16) 0.0457(19) 0.0210(17) -0.0014(14) 0.0100(14) 0.0019(14)
C9 0.0289(18) 0.0379(18) 0.036(2) -0.0048(15) 0.0184(17) -0.0012(15)
C10 0.0271(18) 0.0408(19) 0.037(2) -0.0032(16) 0.0193(17) -0.0053(14)
N4 0.0226(14) 0.0403(16) 0.0285(15) -0.0004(13) 0.0148(13) 0.0001(12)
C12 0.0313(18) 0.0366(17) 0.0328(19) -0.0047(15) 0.0185(16) -0.0002(15)
C13 0.0276(17) 0.0414(19) 0.036(2) -0.0045(16) 0.0201(17) -0.0081(15)
C14 0.0249(18) 0.061(2) 0.040(2) -0.0109(18) 0.0219(17) -0.0016(16)
N1 0.0266(14) 0.0324(15) 0.0333(17) -0.0039(13) 0.0228(14) -0.0018(12)

loop_
_atom_type_symbol
_atom_type_description
_atom_type_scat_dispersion_real
_atom_type_scat_dispersion_imag
_atom_type_scat_source
C C 0.0033 0.0016 'International Tables Vol C Tables 4.2.6.8 and 6.1.1.4'
H H 0 0 'International Tables Vol C Tables 4.2.6.8 and 6.1.1.4'
N N 0.0061 0.0033 'International Tables Vol C Tables 4.2.6.8 and 6.1.1.4'
O O 0.0106 0.006 'International Tables Vol C Tables 4.2.6.8 and 6.1.1.4'
I I -0.4742 1.8119 'International Tables Vol C Tables 4.2.6.8 and 6.1.1.4'

loop_
_exptl_crystal_face_index_h
_exptl_crystal_face_index_k
_exptl_crystal_face_index_l
_exptl_crystal_face_perp_dist
-1 0 0 0.064
1 0 0 0.043
1 0 -3 0.075
-1 0 3 0.074
0 1 0 0.285
0 -1 0 0.249

loop_
_geom_angle_atom_site_label_1
_geom_angle_atom_site_label_2
_geom_angle_atom_site_label_3
_geom_angle
_geom_angle_site_symmetry_1
_geom_angle_site_symmetry_3
_geom_angle_publ_flag
C6A C1A C2A 119.2(3) . . ?
C6A C1A C7A 122.0(3) . . ?
C2A C1A C7A 118.9(3) . . ?
C3A C2A C1A 120.1(3) . . ?
C3A C2A H2A 119.9 . . ?
C1A C2A H2A 119.9 . . ?
C2A C3A C4A 120.6(3) . . ?
C2A C3A I1A 118.6(2) . . ?
C4A C3A I1A 120.7(2) . . ?
C5A C4A C3A 119.1(3) . . ?
C5A C4A H6A 120.5 . . ?
C3A C4A H6A 120.5 . . ?
C4A C5A C6A 121.1(3) . . ?
C4A C5A H5A 119.5 . . ?
C6A C5A H5A 119.5 . . ?
C5A C6A C1A 120.0(3) . . ?
C5A C6A H4A 120 . . ?
C1A C6A H4A 120 . . ?
O1A C7A O2A 123.8(3) . . ?
O1A C7A C1A 117.9(3) . . ?
O2A C7A C1A 118.3(3) . . ?
C6B C1B C2B 120.2(3) . . ?
C6B C1B C7B 119.3(3) . . ?
C2B C1B C7B 120.5(3) . . ?
C3B C2B C1B 118.6(3) . . ?
C3B C2B H2B 120.7 . . ?
C1B C2B H2B 120.7 . . ?
C2B C3B C4B 121.7(3) . . ?
C2B C3B I1B 118.4(2) . . ?
C4B C3B I1B 119.9(2) . . ?
C5B C4B C3B 118.9(3) . . ?
C5B C4B H4B 120.5 . . ?
C3B C4B H4B 120.5 . . ?
C4B C5B C6B 120.2(3) . . ?
C4B C5B H5B 119.9 . . ?
C6B C5B H5B 119.9 . . ?
C1B C6B C5B 120.4(3) . . ?
C1B C6B H6B 119.8 . . ?
C5B C6B H6B 119.8 . . ?
O2B C7B O1B 123.4(3) . . ?
O2B C7B C1B 122.4(3) . . ?
O1B C7B C1B 114.2(3) . . ?
C7B O1B H1 113(3) . . ?
C13 C8 C9 118.7(3) . . ?
C13 C8 C14 119.9(3) . . ?
C9 C8 C14 121.4(3) . . ?
C8 C9 C10 118.7(3) . . ?
C8 C9 H9 120.7 . . ?
C10 C9 H9 120.7 . . ?
N4 C10 C9 123.3(3) . . ?
N4 C10 H10 118.3 . . ?
C9 C10 H10 118.3 . . ?
C10 N4 C12 117.4(3) . . ?
N4 C12 C13 123.0(3) . . ?
N4 C12 H12 118.5 . . ?
C13 C12 H12 118.5 . . ?
C8 C13 C12 118.9(3) . . ?
C8 C13 H13 120.5 . . ?
C12 C13 H13 120.5 . . ?
N1 C14 C8 112.2(3) . . ?
N1 C14 H14A 109.2 . . ?
C8 C14 H14A 109.2 . . ?
N1 C14 H14B 109.2 . . ?
C8 C14 H14B 109.2 . . ?
H14A C14 H14B 107.9 . . ?
C14 N1 H1A 111(3) . . ?
C14 N1 H1B 113(2) . . ?
H1A N1 H1B 112(3) . . ?
C14 N1 H1C 112(2) . . ?
H1A N1 H1C 104(3) . . ?
H1B N1 H1C 105(3) . . ?

loop_
_geom_bond_atom_site_label_1
_geom_bond_atom_site_label_2
_geom_bond_distance
_geom_bond_site_symmetry_2
_geom_bond_publ_flag
C1A C6A 1.392(4) . ?
C1A C2A 1.393(4) . ?
C1A C7A 1.500(4) . ?
C2A C3A 1.378(4) . ?
C2A H2A 0.95 . ?
C3A C4A 1.389(5) . ?
C3A I1A 2.105(3) . ?
C4A C5A 1.377(5) . ?
C4A H6A 0.95 . ?
C5A C6A 1.379(5) . ?
C5A H5A 0.95 . ?
C6A H4A 0.95 . ?
C7A O1A 1.245(4) . ?
C7A O2A 1.263(4) . ?
C1B C6B 1.379(5) . ?
C1B C2B 1.395(4) . ?
C1B C7B 1.498(5) . ?
C2B C3B 1.383(4) . ?
C2B H2B 0.95 . ?
C3B C4B 1.387(5) . ?
C3B I1B 2.100(3) . ?
C4B C5B 1.382(5) . ?
C4B H4B 0.95 . ?
C5B C6B 1.385(5) . ?
C5B H5B 0.95 . ?
C6B H6B 0.95 . ?
C7B O2B 1.213(4) . ?
C7B O1B 1.317(4) . ?
O1B H1 0.92(4) . ?
C8 C13 1.372(5) . ?
C8 C9 1.384(5) . ?
C8 C14 1.521(4) . ?
C9 C10 1.386(5) . ?
C9 H9 0.95 . ?
C10 N4 1.328(4) . ?
C10 H10 0.95 . ?
N4 C12 1.341(4) . ?
C12 C13 1.386(4) . ?
C12 H12 0.95 . ?
C13 H13 0.95 . ?
C14 N1 1.481(5) . ?
C14 H14A 0.99 . ?
C14 H14B 0.99 . ?
N1 H1A 0.81(4) . ?
N1 H1B 0.94(4) . ?
N1 H1C 1.00(4) . ?

loop_
_geom_hbond_atom_site_label_D
_geom_hbond_atom_site_label_H
_geom_hbond_atom_site_label_A
_geom_hbond_distance_DH
_geom_hbond_distance_HA
_geom_hbond_distance_DA
_geom_hbond_angle_DHA
_geom_hbond_site_symmetry_A
O1B H1 N4 0.92(4) 1.76(4) 2.670(3) 175(4) .
N1 H1A O2A 0.81(4) 1.93(4) 2.725(3) 169(4) .
N1 H1B O2A 0.94(4) 1.83(4) 2.765(4) 170(4) 4
N1 H1C O1A 1.00(4) 1.69(4) 2.686(4) 177(3) 4_545

loop_
_geom_torsion_atom_site_label_1
_geom_torsion_atom_site_label_2
_geom_torsion_atom_site_label_3
_geom_torsion_atom_site_label_4
_geom_torsion
_geom_torsion_site_symmetry_1
_geom_torsion_site_symmetry_2
_geom_torsion_site_symmetry_3
_geom_torsion_site_symmetry_4
_geom_torsion_publ_flag
C6A C1A C2A C3A 0.9(5) . . . . ?
C7A C1A C2A C3A -179.8(3) . . . . ?
C1A C2A C3A C4A 0.0(5) . . . . ?
C1A C2A C3A I1A 178.5(2) . . . . ?
C2A C3A C4A C5A -1.0(5) . . . . ?
I1A C3A C4A C5A -179.4(3) . . . . ?
C3A C4A C5A C6A 1.1(5) . . . . ?
C4A C5A C6A C1A -0.2(5) . . . . ?
C2A C1A C6A C5A -0.8(5) . . . . ?
C7A C1A C6A C5A 180.0(3) . . . . ?
C6A C1A C7A O1A 178.6(3) . . . . ?
C2A C1A C7A O1A -0.6(5) . . . . ?
C6A C1A C7A O2A -2.1(5) . . . . ?
C2A C1A C7A O2A 178.7(3) . . . . ?
C6B C1B C2B C3B -0.5(5) . . . . ?
C7B C1B C2B C3B 179.4(3) . . . . ?
C1B C2B C3B C4B 1.0(5) . . . . ?
C1B C2B C3B I1B -178.1(2) . . . . ?
C2B C3B C4B C5B -0.7(5) . . . . ?
I1B C3B C4B C5B 178.3(3) . . . . ?
C3B C4B C5B C6B 0.0(5) . . . . ?
C2B C1B C6B C5B -0.2(5) . . . . ?
C7B C1B C6B C5B 179.8(3) . . . . ?
C4B C5B C6B C1B 0.5(5) . . . . ?
C6B C1B C7B O2B 1.5(6) . . . . ?
C2B C1B C7B O2B -178.5(4) . . . . ?
C6B C1B C7B O1B -177.1(3) . . . . ?
C2B C1B C7B O1B 3.0(5) . . . . ?
C13 C8 C9 C10 -0.6(5) . . . . ?
C14 C8 C9 C10 177.5(3) . . . . ?
C8 C9 C10 N4 -0.5(6) . . . . ?
C9 C10 N4 C12 1.6(5) . . . . ?
C10 N4 C12 C13 -1.7(5) . . . . ?
C9 C8 C13 C12 0.5(5) . . . . ?
C14 C8 C13 C12 -177.6(3) . . . . ?
N4 C12 C13 C8 0.6(5) . . . . ?
C13 C8 C14 N1 -115.8(4) . . . . ?
C9 C8 C14 N1 66.2(4) . . . . ?

loop_
_cod_related_entry_id
_cod_related_entry_database
_cod_related_entry_code
1 ChemSpider 30653651
